data_4330911
loop_
_publ_author_name
'Yan-Ping He'
'Yan-Xi Tan'
'Jian Zhang'

_publ_section_title
;
 Comparative Study of Activation Methods on Tuning Gas Sorption Properties
 of a Metal-Organic Framework with Nanosized Ligands
;
_journal_name_full 'Inorganic Chemistry'
_journal_page_first 11232
_journal_page_last 11234
_journal_paper_doi 10.1021/ic3017529
_journal_volume 51
_journal_year 2012
_chemical_formula_sum 'C42 H24 N3 O6 Zn2'
_chemical_formula_weight 797.42
_chemical_name_systematic
; 
 ? 
;
_space_group_IT_number 15
_symmetry_cell_setting monoclinic
_symmetry_space_group_name_Hall '-C 2yc'
_symmetry_space_group_name_H-M 'C 1 2/c 1'
_atom_sites_solution_hydrogens geom
_atom_sites_solution_primary direct
_atom_sites_solution_secondary difmap
_audit_creation_method SHELXL-97
_cell_angle_alpha 90.00
_cell_angle_beta 93.753(11)
_cell_angle_gamma 90.00
_cell_formula_units_Z 4
_cell_length_a 21.253(2)
_cell_length_b 37.539(3)
_cell_length_c 9.3861(14)
_cell_measurement_reflns_used 14962
_cell_measurement_temperature 293(2)
_cell_measurement_theta_max 28.03
_cell_measurement_theta_min 3.18
_cell_volume 7472.3(14)
_computing_cell_refinement 'Bruker FRAMBO'
_computing_data_collection 'Bruker FRAMBO'
_computing_data_reduction 'Bruker SHELXTL'
_computing_molecular_graphics 'Bruker SHELXTL'
_computing_publication_material 'Bruker SHELXTL'
_computing_structure_refinement 'SHELXL-97 (Sheldrick, 1997)'
_computing_structure_solution 'SHELXS-97 (Sheldrick, 1990)'
_diffrn_ambient_temperature 293(2)
_diffrn_detector_area_resol_mean none
_diffrn_measured_fraction_theta_full 0.993
_diffrn_measured_fraction_theta_max 0.993
_diffrn_measurement_device_type 'multiwire proportional'
_diffrn_measurement_method 'phi and omega scans'
_diffrn_radiation_monochromator graphite
_diffrn_radiation_source 'fine-focus sealed tube'
_diffrn_radiation_type MoK\a
_diffrn_radiation_wavelength 0.71073
_diffrn_reflns_av_R_equivalents 0.0436
_diffrn_reflns_av_sigmaI/netI 0.0672
_diffrn_reflns_limit_h_max 25
_diffrn_reflns_limit_h_min -24
_diffrn_reflns_limit_k_max 41
_diffrn_reflns_limit_k_min -44
_diffrn_reflns_limit_l_max 11
_diffrn_reflns_limit_l_min -6
_diffrn_reflns_number 14060
_diffrn_reflns_theta_full 25.00
_diffrn_reflns_theta_max 25.00
_diffrn_reflns_theta_min 2.38
_diffrn_standards_decay_% none
_diffrn_standards_interval_count none
_diffrn_standards_interval_time none
_diffrn_standards_number none
_exptl_absorpt_coefficient_mu 0.668
_exptl_absorpt_correction_type none
_exptl_absorpt_process_details none
_exptl_crystal_colour yellow
_exptl_crystal_density_diffrn 0.709
_exptl_crystal_description prism
_exptl_crystal_F_000 1620
_exptl_crystal_size_max .23
_exptl_crystal_size_mid .15
_exptl_crystal_size_min .11
_refine_diff_density_max 0.906
_refine_diff_density_min -0.807
_refine_diff_density_rms 0.089
_refine_ls_extinction_method none
_refine_ls_goodness_of_fit_ref 0.983
_refine_ls_hydrogen_treatment none
_refine_ls_matrix_type full
_refine_ls_number_parameters 261
_refine_ls_number_reflns 6547
_refine_ls_number_restraints 0
_refine_ls_restrained_S_all 0.983
_refine_ls_R_factor_all 0.0775
_refine_ls_R_factor_gt 0.0590
_refine_ls_shift/su_max 0.001
_refine_ls_shift/su_mean 0.000
_refine_ls_structure_factor_coef Fsqd
_refine_ls_weighting_details 'calc w=1/[\s^2^(Fo^2^)+(0.1072P)^2^+0.0000P] where P=(Fo^2^+2Fc^2^)/3'
_refine_ls_weighting_scheme calc
_refine_ls_wR_factor_gt 0.1668
_refine_ls_wR_factor_ref 0.1801
_reflns_number_gt 4518
_reflns_number_total 6547
_reflns_threshold_expression >2sigma(I)
_cod_data_source_file ic3017529_si_002.cif
_cod_data_source_block a
_cod_database_code 4330911

loop_
_symmetry_equiv_pos_as_xyz
'x, y, z'
'-x, y, -z+1/2'
'x+1/2, y+1/2, z'
'-x+1/2, y+1/2, -z+1/2'
'-x, -y, -z'
'x, -y, z-1/2'
'-x+1/2, -y+1/2, -z'
'x+1/2, -y+1/2, z-1/2'

loop_
_atom_site_label
_atom_site_type_symbol
_atom_site_fract_x
_atom_site_fract_y
_atom_site_fract_z
_atom_site_U_iso_or_equiv
_atom_site_adp_type
_atom_site_occupancy
_atom_site_symmetry_multiplicity
_atom_site_calc_flag
_atom_site_refinement_flags
_atom_site_disorder_assembly
_atom_site_disorder_group
Zn1 Zn -0.501874(17) -0.736385(9) -0.07028(4) 0.04061(18) Uani 1 1 d . . .
O2 O -0.56163(13) -0.77010(7) -0.1590(3) 0.0639(8) Uani 1 1 d . . .
C26 C -0.5000 -0.73392(11) 0.2500 0.0460(12) Uani 1 2 d S . .
C25 C -0.88750(16) -0.89837(9) -0.1874(4) 0.0513(9) Uani 1 1 d . . .
H25A H -0.8881 -0.9193 -0.1346 0.062 Uiso 1 1 calc R . .
C24 C -0.94245(15) -0.88603(8) -0.2576(4) 0.0447(8) Uani 1 1 d . . .
C23 C -0.59575(17) -0.76916(9) -0.2749(5) 0.0511(9) Uani 1 1 d . . .
C22 C -0.95968(16) -0.96166(8) -0.3302(4) 0.0533(10) Uani 1 1 d . . .
H22A H -0.9322 -0.9494 -0.3859 0.064 Uiso 1 1 calc R . .
C21 C -0.95927(17) -0.99838(8) -0.3294(4) 0.0539(9) Uani 1 1 d . . .
H21A H -0.9309 -1.0104 -0.3835 0.065 Uiso 1 1 calc R . .
O3 O -0.58374(12) -0.75206(7) -0.3820(3) 0.0604(7) Uani 1 1 d . . .
C19 C -0.93922(16) -0.85490(8) -0.3366(4) 0.0568(10) Uani 1 1 d . . .
H19A H -0.9755 -0.8461 -0.3851 0.068 Uiso 1 1 calc R . .
C18 C -0.65496(16) -0.79035(9) -0.2772(4) 0.0516(9) Uani 1 1 d . . .
C17 C -1.0000 -1.01783(11) -0.2500 0.0457(12) Uani 1 2 d S . .
N1 N -1.0000 -0.90483(9) -0.2500 0.0481(10) Uani 1 2 d S . .
O1 O -1.01165(12) -1.18771(6) -0.1365(3) 0.0578(7) Uani 1 1 d . . .
C16 C -0.76807(16) -0.82892(9) -0.2774(4) 0.0559(10) Uani 1 1 d . . .
C15 C -0.66653(19) -0.81342(11) -0.1700(5) 0.0752(13) Uani 1 1 d . . .
H15A H -0.6361 -0.8163 -0.0951 0.090 Uiso 1 1 calc R A .
C14 C -0.83261(16) -0.88005(9) -0.1949(4) 0.0577(10) Uani 1 1 d . . .
H14A H -0.7965 -0.8888 -0.1457 0.069 Uiso 1 1 calc R . .
C13 C -1.0000 -1.13276(11) -0.2500 0.0474(12) Uani 1 2 d S . .
C12 C -1.0000 -0.94290(11) -0.2500 0.0443(12) Uani 1 2 d S . .
C11 C -1.0286(2) -1.11375(9) -0.1454(4) 0.0618(11) Uani 1 1 d . . .
H11A H -1.0476 -1.1259 -0.0733 0.074 Uiso 1 1 calc R . .
C10 C -1.0000 -1.05762(12) -0.2500 0.0477(12) Uani 1 2 d S . .
C9 C -0.82835(16) -0.84898(9) -0.2724(4) 0.0509(9) Uani 1 1 d . . .
C8 C -0.75615(19) -0.80612(11) -0.3862(5) 0.0732(12) Uani 1 1 d . . .
H8A H -0.7863 -0.8033 -0.4617 0.088 Uiso 1 1 calc R . .
C7 C -0.88364(17) -0.83708(9) -0.3439(5) 0.0591(10) Uani 1 1 d . . .
H7A H -0.8827 -0.8164 -0.3983 0.071 Uiso 1 1 calc R . .
C6 C -0.70022(18) -0.78706(10) -0.3868(5) 0.0686(11) Uani 1 1 d . . .
H6A H -0.6935 -0.7719 -0.4625 0.082 Uiso 1 1 calc R A .
C5 C -0.72103(19) -0.83246(11) -0.1686(5) 0.0766(13) Uani 1 1 d . . .
H5A H -0.7268 -0.8481 -0.0937 0.092 Uiso 1 1 calc R . .
C3 C -1.02917(19) -1.07673(8) -0.1470(4) 0.0612(10) Uani 1 1 d . . .
H3A H -1.0496 -1.0645 -0.0772 0.073 Uiso 1 1 calc R . .
C2 C -1.0000 -1.17203(12) -0.2500 0.0471(12) Uani 1 2 d S . .
C1 C -0.5755(4) -0.7581(3) 0.1672(10) 0.082(3) Uani 0.50 1 d P A 1
N2 N -0.5204(3) -0.74215(18) 0.1259(6) 0.0448(16) Uani 0.50 1 d P A 1
N4' N -0.4816(3) -0.74323(17) 0.1409(7) 0.0408(15) Uani 0.50 1 d P A 2
C1' C -0.4242(5) -0.7580(3) 0.1913(10) 0.079(3) Uani 0.50 1 d P A 2

loop_
_atom_site_aniso_label
_atom_site_aniso_U_11
_atom_site_aniso_U_22
_atom_site_aniso_U_33
_atom_site_aniso_U_23
_atom_site_aniso_U_13
_atom_site_aniso_U_12
Zn1 0.0507(3) 0.0396(3) 0.0307(3) 0.00050(15) -0.00336(18) -0.00151(15)
O2 0.0561(17) 0.0730(17) 0.062(2) 0.0001(14) -0.0052(14) -0.0242(13)
C26 0.066(3) 0.033(3) 0.037(3) 0.000 -0.005(3) 0.000
C25 0.044(2) 0.0463(18) 0.063(3) 0.0125(18) 0.0024(17) -0.0046(16)
C24 0.0380(18) 0.0342(16) 0.062(2) -0.0037(16) 0.0041(16) -0.0013(14)
C23 0.050(2) 0.046(2) 0.058(3) -0.0056(18) 0.0038(19) -0.0022(16)
C22 0.053(2) 0.0387(18) 0.070(3) 0.0013(18) 0.0170(19) -0.0001(15)
C21 0.053(2) 0.0371(19) 0.072(3) -0.0002(19) 0.0114(18) 0.0037(15)
O3 0.0498(16) 0.0679(15) 0.0637(19) 0.0088(15) 0.0042(13) -0.0086(13)
C19 0.040(2) 0.0405(18) 0.088(3) 0.0116(19) -0.0069(18) -0.0029(15)
C18 0.045(2) 0.058(2) 0.052(2) -0.0009(18) 0.0019(17) -0.0085(16)
C17 0.052(3) 0.033(2) 0.051(3) 0.000 -0.004(2) 0.000
N1 0.034(2) 0.032(2) 0.079(3) 0.000 0.0057(19) 0.000
O1 0.0837(19) 0.0404(13) 0.0489(16) 0.0021(12) 0.0019(13) 0.0030(12)
C16 0.047(2) 0.054(2) 0.066(3) 0.0048(19) -0.0005(19) -0.0132(16)
C15 0.061(3) 0.092(3) 0.070(3) 0.017(3) -0.016(2) -0.026(2)
C14 0.038(2) 0.056(2) 0.077(3) 0.011(2) -0.0071(18) -0.0046(16)
C13 0.062(3) 0.035(2) 0.044(3) 0.000 -0.003(2) 0.000
C12 0.039(3) 0.031(2) 0.062(3) 0.000 -0.003(2) 0.000
C11 0.093(3) 0.0383(19) 0.056(3) 0.0067(18) 0.012(2) -0.0009(19)
C10 0.063(3) 0.036(2) 0.043(3) 0.000 -0.003(2) 0.000
C9 0.042(2) 0.048(2) 0.062(3) 0.0010(18) 0.0013(17) -0.0043(15)
C8 0.055(2) 0.091(3) 0.071(3) 0.023(2) -0.015(2) -0.023(2)
C7 0.050(2) 0.0421(19) 0.085(3) 0.0090(19) 0.000(2) -0.0082(16)
C6 0.059(3) 0.077(3) 0.070(3) 0.019(2) -0.004(2) -0.018(2)
C5 0.061(3) 0.094(3) 0.073(3) 0.028(2) -0.011(2) -0.032(2)
C3 0.085(3) 0.0393(19) 0.061(3) -0.0011(18) 0.019(2) 0.0012(18)
C2 0.057(3) 0.043(3) 0.040(3) 0.000 -0.006(2) 0.000
C1 0.069(6) 0.130(8) 0.047(5) -0.022(5) 0.002(4) -0.056(6)
N2 0.045(4) 0.064(4) 0.024(3) 0.003(3) -0.009(3) -0.004(4)
N4' 0.041(4) 0.049(4) 0.031(4) 0.010(3) -0.008(3) 0.009(3)
C1' 0.077(6) 0.115(7) 0.045(5) 0.014(5) 0.007(4) 0.037(5)

loop_
_atom_type_symbol
_atom_type_description
_atom_type_scat_dispersion_real
_atom_type_scat_dispersion_imag
_atom_type_scat_source
C C 0.0033 0.0016 'International Tables Vol C Tables 4.2.6.8 and 6.1.1.4'
H H 0.0000 0.0000 'International Tables Vol C Tables 4.2.6.8 and 6.1.1.4'
N N 0.0061 0.0033 'International Tables Vol C Tables 4.2.6.8 and 6.1.1.4'
O O 0.0106 0.0060 'International Tables Vol C Tables 4.2.6.8 and 6.1.1.4'
Zn Zn 0.2839 1.4301 'International Tables Vol C Tables 4.2.6.8 and 6.1.1.4'

loop_
_geom_angle_atom_site_label_1
_geom_angle_atom_site_label_2
_geom_angle_atom_site_label_3
_geom_angle
_geom_angle_site_symmetry_1
_geom_angle_site_symmetry_3
N2 Zn1 O1 112.9(2) . 3
N2 Zn1 O2 99.7(2) . .
O1 Zn1 O2 115.08(11) 3 .
N2 Zn1 O3 115.5(2) . 2_454
O1 Zn1 O3 106.67(11) 3 2_454
O2 Zn1 O3 107.02(12) . 2_454
N2 Zn1 N4' 24.1(2) . .
O1 Zn1 N4' 116.6(2) 3 .
O2 Zn1 N4' 115.5(2) . .
O3 Zn1 N4' 92.5(2) 2_454 .
N2 Zn1 Zn1 167.7(2) . 2_454
O1 Zn1 Zn1 71.85(8) 3 2_454
O2 Zn1 Zn1 68.24(9) . 2_454
O3 Zn1 Zn1 72.18(9) 2_454 2_454
N4' Zn1 Zn1 164.43(19) . 2_454
C23 O2 Zn1 132.2(2) . .
N4' C26 N4' 145.3(7) . 2_455
N4' C26 N2 39.7(3) . .
N4' C26 N2 128.5(4) 2_455 .
N4' C26 N2 128.5(4) . 2_455
N4' C26 N2 39.7(3) 2_455 2_455
N2 C26 N2 151.5(7) . 2_455
C14 C25 C24 120.4(3) . .
C14 C25 H25A 119.8 . .
C24 C25 H25A 119.8 . .
C25 C24 C19 117.8(3) . .
C25 C24 N1 120.9(3) . .
C19 C24 N1 121.3(3) . .
O3 C23 O2 125.2(3) . .
O3 C23 C18 119.1(4) . .
O2 C23 C18 115.7(4) . .
C12 C22 C21 121.0(3) . .
C12 C22 H22A 119.5 . .
C21 C22 H22A 119.5 . .
C22 C21 C17 121.7(3) . .
C22 C21 H21A 119.2 . .
C17 C21 H21A 119.2 . .
C23 O3 Zn1 125.3(3) . 2_454
C7 C19 C24 120.9(3) . .
C7 C19 H19A 119.5 . .
C24 C19 H19A 119.5 . .
C15 C18 C6 117.4(3) . .
C15 C18 C23 121.5(3) . .
C6 C18 C23 121.0(3) . .
C21 C17 C21 116.5(4) . 2_354
C21 C17 C10 121.77(19) . .
C21 C17 C10 121.77(19) 2_354 .
C24 N1 C24 120.3(3) . 2_354
C24 N1 C12 119.85(17) . .
C24 N1 C12 119.85(17) 2_354 .
C2 O1 Zn1 133.8(3) . 3_445
C8 C16 C5 116.7(3) . .
C8 C16 C9 122.8(4) . .
C5 C16 C9 120.5(3) . .
C18 C15 C5 122.4(4) . .
C18 C15 H15A 118.8 . .
C5 C15 H15A 118.8 . .
C25 C14 C9 122.7(3) . .
C25 C14 H14A 118.6 . .
C9 C14 H14A 118.6 . .
C11 C13 C11 118.0(4) 2_354 .
C11 C13 C2 121.0(2) 2_354 .
C11 C13 C2 121.0(2) . .
C22 C12 C22 118.2(4) 2_354 .
C22 C12 N1 120.9(2) 2_354 .
C22 C12 N1 120.9(2) . .
C13 C11 C3 120.7(4) . .
C13 C11 H11A 119.6 . .
C3 C11 H11A 119.6 . .
C3 C10 C3 117.5(4) . 2_354
C3 C10 C17 121.2(2) . .
C3 C10 C17 121.2(2) 2_354 .
C14 C9 C7 116.3(3) . .
C14 C9 C16 122.0(3) . .
C7 C9 C16 121.7(3) . .
C16 C8 C6 121.7(4) . .
C16 C8 H8A 119.1 . .
C6 C8 H8A 119.1 . .
C19 C7 C9 121.8(3) . .
C19 C7 H7A 119.1 . .
C9 C7 H7A 119.1 . .
C18 C6 C8 120.7(4) . .
C18 C6 H6A 119.6 . .
C8 C6 H6A 119.6 . .
C15 C5 C16 121.0(4) . .
C15 C5 H5A 119.5 . .
C16 C5 H5A 119.5 . .
C10 C3 C11 121.5(4) . .
C10 C3 H3A 119.3 . .
C11 C3 H3A 119.3 . .
O1 C2 O1 124.1(4) 2_354 .
O1 C2 C13 118.0(2) 2_354 .
O1 C2 C13 118.0(2) . .
C26 N2 C1 95.3(5) . .
C26 N2 Zn1 141.5(5) . .
C1 N2 Zn1 123.0(5) . .
C26 N4' C1' 99.0(6) . .
C26 N4' Zn1 139.2(5) . .
C1' N4' Zn1 120.7(5) . .

loop_
_geom_bond_atom_site_label_1
_geom_bond_atom_site_label_2
_geom_bond_distance
_geom_bond_site_symmetry_2
Zn1 N2 1.920(6) .
Zn1 O1 1.937(2) 3
Zn1 O2 1.942(2) .
Zn1 O3 1.991(3) 2_454
Zn1 N4' 2.017(6) .
Zn1 Zn1 3.3799(9) 2_454
O2 C23 1.267(5) .
C26 N4' 1.173(7) .
C26 N4' 1.173(7) 2_455
C26 N2 1.255(6) .
C26 N2 1.255(6) 2_455
C25 C14 1.360(4) .
C25 C24 1.383(5) .
C25 H25A 0.9300 .
C24 C19 1.388(5) .
C24 N1 1.418(3) .
C23 O3 1.234(5) .
C23 C18 1.488(5) .
C22 C12 1.372(4) .
C22 C21 1.379(4) .
C22 H22A 0.9300 .
C21 C17 1.386(4) .
C21 H21A 0.9300 .
O3 Zn1 1.991(3) 2_454
C19 C7 1.363(5) .
C19 H19A 0.9300 .
C18 C15 1.362(5) .
C18 C6 1.367(5) .
C17 C21 1.386(4) 2_354
C17 C10 1.494(6) .
N1 C24 1.418(3) 2_354
N1 C12 1.429(5) .
O1 C2 1.255(3) .
O1 Zn1 1.937(2) 3_445
C16 C8 1.369(5) .
C16 C5 1.388(5) .
C16 C9 1.489(4) .
C15 C5 1.362(5) .
C15 H15A 0.9300 .
C14 C9 1.381(5) .
C14 H14A 0.9300 .
C13 C11 1.386(4) 2_354
C13 C11 1.386(4) .
C13 C2 1.474(6) .
C12 C22 1.372(4) 2_354
C11 C3 1.390(4) .
C11 H11A 0.9300 .
C10 C3 1.383(4) .
C10 C3 1.383(4) 2_354
C9 C7 1.388(5) .
C8 C6 1.388(5) .
C8 H8A 0.9300 .
C7 H7A 0.9300 .
C6 H6A 0.9300 .
C5 H5A 0.9300 .
C3 H3A 0.9300 .
C2 O1 1.255(3) 2_354
C1 N2 1.394(11) .
N4' C1' 1.393(11) .
